data_4319319
loop_
_publ_author_name
'Bert D. Alleyne'
'Avril R. Williams'
'Lincoln A. Hall'
'Andrew J. P. White'
'David J. Williams'

_publ_section_title
;
 Lanthanide(III) Methylsquarates: Synthesis and X-ray Structures
;
_journal_name_full 'Inorganic Chemistry'
_journal_page_first 1045
_journal_page_last 1051
_journal_paper_doi 10.1021/ic000989q
_journal_volume 40
_journal_year 2001
_chemical_formula_sum 'C10 H16 Gd N O14'
_chemical_formula_weight 531.49
_chemical_name_systematic
; 
 ? 
;
_space_group_IT_number 14
_symmetry_cell_setting monoclinic
_symmetry_space_group_name_Hall '-P 2ybc'
_symmetry_space_group_name_H-M 'P 1 21/c 1'
_atom_sites_solution_hydrogens geom
_atom_sites_solution_primary direct
_atom_sites_solution_secondary difmap
_audit_creation_method SHELXL
_cell_angle_alpha 90.00
_cell_angle_beta 109.372(8)
_cell_angle_gamma 90.00
_cell_formula_units_Z 4
_cell_length_a 14.543(2)
_cell_length_b 8.3964(11)
_cell_length_c 15.251(2)
_cell_measurement_reflns_used 32
_cell_measurement_temperature 293(2)
_cell_measurement_theta_max 15.01
_cell_measurement_theta_min 4.74
_cell_volume 1756.8(4)
_computing_cell_refinement 'Siemens XSCANS'
_computing_data_collection 'Siemens XSCANS'
_computing_data_reduction 'Siemens SHELXTL'
_computing_molecular_graphics 'Siemens SHELXTL'
_computing_publication_material 'Siemens SHELXTL'
_computing_structure_refinement 'SHELXL-93 (Sheldrick, 1993)'
_computing_structure_solution 'SHELXS-86 (Sheldrick, 1990)'
_diffrn_ambient_temperature 293(2)
_diffrn_measurement_device 'Siemens P4'
_diffrn_measurement_method '\w scans'
_diffrn_radiation_monochromator graphite
_diffrn_radiation_source 'fine-focus sealed tube'
_diffrn_radiation_type MoK\a
_diffrn_radiation_wavelength 0.71073
_diffrn_reflns_av_R_equivalents 0.0231
_diffrn_reflns_av_sigmaI/netI 0.0314
_diffrn_reflns_limit_h_max 23
_diffrn_reflns_limit_h_min 0
_diffrn_reflns_limit_k_max 13
_diffrn_reflns_limit_k_min 0
_diffrn_reflns_limit_l_max 23
_diffrn_reflns_limit_l_min -24
_diffrn_reflns_number 2714
_diffrn_reflns_theta_max 23.50
_diffrn_reflns_theta_min 2.73
_diffrn_standards_decay_% 5.96
_diffrn_standards_interval_count 97
_diffrn_standards_number 3
_exptl_absorpt_coefficient_mu 3.848
_exptl_absorpt_correction_T_max 0.6167
_exptl_absorpt_correction_T_min 0.4083
_exptl_absorpt_correction_type Ellipsoidal
_exptl_crystal_colour Clear
_exptl_crystal_density_diffrn 2.009
_exptl_crystal_description 'platy needles'
_exptl_crystal_F_000 1036
_exptl_crystal_size_max 0.40
_exptl_crystal_size_mid 0.20
_exptl_crystal_size_min 0.17
_refine_diff_density_max 0.682
_refine_diff_density_min -0.693
_refine_diff_density_rms 0.116
_refine_ls_extinction_method none
_refine_ls_goodness_of_fit_all 1.089
_refine_ls_goodness_of_fit_obs 1.183
_refine_ls_matrix_type full
_refine_ls_number_parameters 275
_refine_ls_number_reflns 2294
_refine_ls_number_restraints 12
_refine_ls_restrained_S_all 1.174
_refine_ls_restrained_S_obs 1.179
_refine_ls_R_factor_all 0.0559
_refine_ls_R_factor_obs 0.0328
_refine_ls_shift/esd_max 0.108
_refine_ls_shift/esd_mean 0.007
_refine_ls_structure_factor_coef Fsqd
_refine_ls_weighting_details 'w=1/[\s^2^(Fo^2^)+(0.0441P)^2^+0.0000P] where P=(Fo^2^+2Fc^2^)/3'
_refine_ls_weighting_scheme calc
_refine_ls_wR_factor_all 0.0898
_refine_ls_wR_factor_obs 0.0729
_reflns_number_observed 1770
_reflns_number_total 2599
_reflns_observed_criterion >2sigma(I)
_cod_data_source_file ic000989q_4.cif
_cod_data_source_block LH9808m
_cod_depositor_comments
;
The following automatic conversions were performed:

'_symmetry_cell_setting' value 'Monoclinic' changed to 'monoclinic'
according to the built-in table from CIF Core dictionary named
'cif_core.dic' version 2.4.1 from 2010-06-29.

Automatic conversion script
Id: cif_fix_values 1646 2011-03-28 12:23:43Z adriana 

The following automatic conversions were performed:

'_refine_ls_weighting_scheme' value 'calc
w=1/[\s^2^(Fo^2^)+(0.0441P)^2^+0.0000P] where P=(Fo^2^+2Fc^2^)/3' was
changed to 'calc'. New tag '_refine_ls_weighting_details' was
created. The value of the new tag was set to
'w=1/[\s^2^(Fo^2^)+(0.0441P)^2^+0.0000P] where P=(Fo^2^+2Fc^2^)/3'.

Automatic conversion script
Id: cif_fix_values 3143 2015-03-26 13:38:13Z robertas 
;
_cod_original_cell_volume 1756.9(4)
_cod_original_formula_sum 'C10 H16 N O14 Gd'
_cod_database_code 4319319

loop_
_symmetry_equiv_pos_as_xyz
'x, y, z'
'-x, y+1/2, -z+1/2'
'-x, -y, -z'
'x, -y-1/2, z-1/2'

loop_
_atom_site_aniso_label
_atom_site_aniso_U_11
_atom_site_aniso_U_22
_atom_site_aniso_U_33
_atom_site_aniso_U_23
_atom_site_aniso_U_13
_atom_site_aniso_U_12
Gd 0.0305(2) 0.0140(2) 0.0199(2) 0.0005(2) 0.00934(13) -0.0004(2)
C1 0.025(4) 0.024(4) 0.026(4) 0.004(3) 0.004(3) 0.005(3)
C2 0.027(4) 0.030(4) 0.020(4) 0.008(3) 0.003(3) 0.007(3)
O2 0.053(4) 0.034(3) 0.020(3) 0.008(2) 0.018(3) 0.007(3)
C3 0.041(4) 0.028(5) 0.016(3) 0.007(4) 0.012(3) 0.005(4)
O3 0.068(4) 0.021(3) 0.030(3) -0.001(3) 0.024(3) -0.002(3)
C4 0.029(4) 0.025(4) 0.031(5) 0.004(3) 0.012(3) 0.004(3)
O4 0.051(3) 0.033(3) 0.017(3) 0.004(2) 0.009(2) 0.012(3)
C5 0.058(6) 0.031(4) 0.043(5) 0.003(4) 0.018(5) 0.000(4)
C11 0.032(3) 0.021(3) 0.054(4) -0.006(5) 0.007(3) -0.003(5)
C12 0.041(6) 0.014(4) 0.039(5) -0.005(4) 0.016(5) -0.001(4)
O12 0.037(3) 0.021(3) 0.042(4) -0.001(2) 0.005(3) -0.004(2)
C13 0.033(4) 0.023(4) 0.036(4) 0.006(5) 0.012(3) 0.003(5)
O13 0.031(3) 0.023(2) 0.065(3) -0.002(3) 0.010(2) 0.005(3)
C14 0.025(5) 0.020(4) 0.033(5) -0.008(4) 0.002(4) 0.000(3)
O14 0.036(3) 0.018(3) 0.052(4) -0.002(3) 0.014(3) -0.001(2)
C15 0.034(4) 0.038(5) 0.134(10) 0.004(8) 0.004(5) -0.013(6)
O21 0.048(3) 0.025(4) 0.046(3) 0.004(3) 0.027(3) -0.001(3)
O22 0.054(4) 0.026(3) 0.030(3) -0.007(3) 0.027(3) -0.010(3)
O23 0.048(4) 0.023(3) 0.032(3) 0.002(3) 0.018(3) 0.006(3)
O24 0.056(3) 0.032(3) 0.032(3) 0.002(3) -0.001(3) 0.009(3)
N30 0.068(6) 0.040(5) 0.084(6) 0.009(5) 0.042(5) 0.016(5)
O31 0.093(8) 0.099(8) 0.211(15) 0.079(9) 0.018(8) 0.024(7)
O32 0.131(10) 0.114(9) 0.207(15) -0.079(10) 0.082(10) -0.037(8)
O33 0.267(19) 0.050(7) 0.375(28) 0.031(11) 0.159(19) 0.049(10)
O40 0.055(4) 0.045(4) 0.072(5) -0.003(4) 0.024(4) -0.017(4)

loop_
_atom_site_label
_atom_site_type_symbol
_atom_site_fract_x
_atom_site_fract_y
_atom_site_fract_z
_atom_site_U_iso_or_equiv
_atom_site_thermal_displace_type
_atom_site_occupancy
_atom_site_calc_flag
_atom_site_refinement_flags
_atom_site_disorder_group
Gd Gd 0.70774(2) 0.25235(5) 0.92550(2) 0.02124(13) Uani 1 d . .
C1 C 0.6076(5) 0.5166(8) 1.1464(5) 0.026(2) Uani 1 d . .
C2 C 0.6086(5) 0.4031(9) 1.0787(5) 0.027(2) Uani 1 d . .
O2 O 0.6177(4) 0.4052(7) 1.0014(4) 0.0339(13) Uani 1 d . .
C3 C 0.5989(5) 0.2702(9) 1.1422(5) 0.028(2) Uani 1 d . .
O3 O 0.5885(5) 0.1257(6) 1.1378(4) 0.0377(14) Uani 1 d . .
C4 C 0.6049(5) 0.3987(9) 1.2133(5) 0.028(2) Uani 1 d . .
O4 O 0.6090(4) 0.3984(6) 1.2963(3) 0.0338(13) Uani 1 d . .
C5 C 0.6112(7) 0.6900(10) 1.1488(7) 0.044(2) Uani 1 d . .
H5A H 0.6735(7) 0.7245(10) 1.1900(7) 0.066 Uiso 1 d R .
H5B H 0.5607(7) 0.7296(10) 1.1707(7) 0.066 Uiso 1 d R .
H5C H 0.6014(7) 0.7303(10) 1.0875(7) 0.066 Uiso 1 d R .
C11 C 0.8731(5) 0.7526(10) 0.9742(6) 0.037(2) Uani 1 d . .
C12 C 0.8027(6) 0.6311(9) 0.9592(6) 0.031(2) Uani 1 d . .
O12 O 0.8059(4) 0.4821(6) 0.9670(4) 0.0354(15) Uani 1 d . .
C13 C 0.7223(5) 0.7510(10) 0.9290(5) 0.031(2) Uani 1 d . .
O13 O 0.6340(3) 0.7510(7) 0.8999(4) 0.0413(12) Uani 1 d . .
C14 C 0.8018(6) 0.8744(9) 0.9474(6) 0.028(2) Uani 1 d . .
O14 O 0.8038(4) 1.0217(6) 0.9408(4) 0.0353(14) Uani 1 d . .
C15 C 0.9809(6) 0.7524(13) 1.0060(9) 0.075(4) Uani 1 d . .
H15A H 1.0029(6) 0.7417(13) 0.9535(9) 0.112 Uiso 1 d R .
H15B H 1.0048(6) 0.6645(13) 1.0477(9) 0.112 Uiso 1 d R .
H15C H 1.0051(6) 0.8503(13) 1.0378(9) 0.112 Uiso 1 d R .
O21 O 0.7908(4) 0.2758(7) 0.8153(4) 0.0369(14) Uani 1 d D .
H21A H 0.8276(75) 0.1906(92) 0.8132(95) 0.118(54) Uiso 1 d D .
H21B H 0.8163(74) 0.3716(60) 0.8100(79) 0.083(38) Uiso 1 d D .
O22 O 0.6105(5) 0.0595(6) 0.9709(4) 0.0339(14) Uani 1 d D .
H22A H 0.5885(79) 0.0896(161) 1.0170(57) 0.111(51) Uiso 1 d D .
H22B H 0.6243(79) -0.0422(44) 0.9613(83) 0.088(42) Uiso 1 d D .
O23 O 0.6092(4) 0.4462(6) 0.8210(4) 0.0336(14) Uani 1 d D .
H23A H 0.5857(93) 0.5450(66) 0.8224(102) 0.119(54) Uiso 1 d D .
H23B H 0.6102(73) 0.4564(125) 0.7626(25) 0.063(33) Uiso 1 d D .
O24 O 0.8006(4) 0.2296(7) 1.0872(4) 0.0438(14) Uani 1 d D .
H24A H 0.8324(67) 0.1402(71) 1.1127(70) 0.076(32) Uiso 1 d DU .
H24B H 0.8275(92) 0.3069(115) 1.1287(74) 0.119(41) Uiso 1 d DU .
N30 N 0.8694(7) -0.1161(11) 1.2241(7) 0.060(2) Uani 1 d . .
O31 O 0.9099(8) -0.0062(13) 1.2009(11) 0.142(5) Uani 1 d . .
O32 O 0.8034(9) -0.0800(15) 1.2470(10) 0.144(5) Uani 1 d . .
O33 O 0.9070(14) -0.2358(13) 1.2321(16) 0.218(9) Uani 1 d . .
O40 O 0.8842(5) -0.5618(8) 1.2355(6) 0.057(2) Uani 1 d D .
H40A H 0.8967(72) -0.4587(47) 1.2511(103) 0.128(59) Uiso 1 d D .
H40B H 0.9449(31) -0.5960(114) 1.2426(84) 0.087(43) Uiso 1 d D .

loop_
_atom_type_symbol
_atom_type_description
_atom_type_scat_dispersion_real
_atom_type_scat_dispersion_imag
_atom_type_scat_source
C C 0.0033 0.0016 'International Tables Vol C Tables 4.2.6.8 and 6.1.1.4'
H H 0.0000 0.0000 'International Tables Vol C Tables 4.2.6.8 and 6.1.1.4'
N N 0.0061 0.0033 'International Tables Vol C Tables 4.2.6.8 and 6.1.1.4'
O O 0.0106 0.0060 'International Tables Vol C Tables 4.2.6.8 and 6.1.1.4'
Gd Gd -0.1653 3.9035 'International Tables Vol C Tables 4.2.6.8 and 6.1.1.4'

loop_
_geom_angle_atom_site_label_1
_geom_angle_atom_site_label_2
_geom_angle_atom_site_label_3
_geom_angle
_geom_angle_site_symmetry_1
_geom_angle_site_symmetry_3
_geom_angle_publ_flag
O14 Gd O12 111.1(2) 1_545 . ?
O14 Gd O4 79.6(2) 1_545 4_565 ?
O12 Gd O4 143.3(2) . 4_565 ?
O14 Gd O21 73.4(2) 1_545 . ?
O12 Gd O21 73.6(2) . . ?
O4 Gd O21 76.6(2) 4_565 . ?
O14 Gd O2 142.8(2) 1_545 . ?
O12 Gd O2 79.1(2) . . ?
O4 Gd O2 114.2(2) 4_565 . ?
O21 Gd O2 141.8(2) . . ?
O14 Gd O23 146.1(2) 1_545 . ?
O12 Gd O23 78.3(2) . . ?
O4 Gd O23 75.3(2) 4_565 . ?
O21 Gd O23 78.8(2) . . ?
O2 Gd O23 69.7(2) . . ?
O14 Gd O24 73.7(2) 1_545 . ?
O12 Gd O24 72.8(2) . . ?
O4 Gd O24 142.1(2) 4_565 . ?
O21 Gd O24 119.3(2) . . ?
O2 Gd O24 75.9(2) . . ?
O23 Gd O24 138.5(2) . . ?
O14 Gd O22 78.6(2) 1_545 . ?
O12 Gd O22 146.9(2) . . ?
O4 Gd O22 68.2(2) 4_565 . ?
O21 Gd O22 138.2(2) . . ?
O2 Gd O22 75.7(2) . . ?
O23 Gd O22 111.8(2) . . ?
O24 Gd O22 80.4(2) . . ?
C2 C1 C4 93.7(6) . . ?
C2 C1 C5 133.3(8) . . ?
C4 C1 C5 133.0(8) . . ?
O2 C2 C1 136.4(8) . . ?
O2 C2 C3 133.4(7) . . ?
C1 C2 C3 90.2(6) . . ?
C2 O2 Gd 135.0(5) . . ?
O3 C3 C4 136.4(7) . . ?
O3 C3 C2 137.1(7) . . ?
C4 C3 C2 86.4(6) . . ?
O4 C4 C1 136.2(8) . . ?
O4 C4 C3 134.3(7) . . ?
C1 C4 C3 89.5(6) . . ?
C4 O4 Gd 130.8(5) . 4_566 ?
C12 C11 C14 93.1(6) . . ?
C12 C11 C15 133.3(8) . . ?
C14 C11 C15 133.6(8) . . ?
O12 C12 C11 134.7(8) . . ?
O12 C12 C13 134.4(8) . . ?
C11 C12 C13 90.8(6) . . ?
C12 O12 Gd 142.1(6) . . ?
O13 C13 C12 137.6(9) . . ?
O13 C13 C14 136.3(8) . . ?
C12 C13 C14 86.1(5) . . ?
O14 C14 C11 135.1(8) . . ?
O14 C14 C13 134.9(8) . . ?
C11 C14 C13 90.0(6) . . ?
C14 O14 Gd 143.0(6) . 1_565 ?
O33 N30 O32 128.0(15) . . ?
O33 N30 O31 116.4(13) . . ?
O32 N30 O31 114.7(12) . . ?

loop_
_geom_bond_atom_site_label_1
_geom_bond_atom_site_label_2
_geom_bond_distance
_geom_bond_site_symmetry_2
_geom_bond_publ_flag
Gd O14 2.354(5) 1_545 ?
Gd O12 2.358(5) . ?
Gd O4 2.381(5) 4_565 ?
Gd O21 2.381(5) . ?
Gd O2 2.388(5) . ?
Gd O23 2.393(6) . ?
Gd O24 2.394(5) . ?
Gd O22 2.398(5) . ?
C1 C2 1.409(11) . ?
C1 C4 1.432(11) . ?
C1 C5 1.457(11) . ?
C2 O2 1.230(9) . ?
C2 C3 1.514(10) . ?
C3 O3 1.222(9) . ?
C3 C4 1.512(11) . ?
C4 O4 1.247(9) . ?
O4 Gd 2.381(5) 4_566 ?
C11 C12 1.409(11) . ?
C11 C14 1.416(11) . ?
C11 C15 1.481(11) . ?
C12 O12 1.256(9) . ?
C12 C13 1.495(10) . ?
C13 O13 1.212(8) . ?
C13 C14 1.508(10) . ?
C14 O14 1.242(9) . ?
O14 Gd 2.354(5) 1_565 ?
N30 O33 1.131(13) . ?
N30 O32 1.166(13) . ?
N30 O31 1.210(13) . ?
